data_7159223
loop_
_publ_author_name
'Komogortsev, Andrey N.'
'Lichitskii, Boris V.'
'Milyutin, Constantine V.'
'Melekhina, Valeriya G.'

_publ_section_title
;
 Photochemical synthesis and ring-chain-ring tautomerism of
 benzo[4,5]imidazo[1,2-<i>a</i>]cyclopenta[<i>e</i>]pyridines.
;
_journal_issue 13
_journal_name_full 'Organic &amp; biomolecular chemistry'
_journal_page_first 2720
_journal_page_last 2728
_journal_paper_doi 10.1039/d3ob00273j
_journal_volume 21
_journal_year 2023
_chemical_absolute_configuration ad
_chemical_formula_moiety 'C19 H20 N2 O4'
_chemical_formula_sum 'C19 H20 N2 O4'
_chemical_formula_weight 340.37
_space_group_crystal_system monoclinic
_space_group_IT_number 4
_space_group_name_Hall 'P 2yb'
_space_group_name_H-M_alt 'P 1 21 1'
_atom_sites_solution_hydrogens difmap
_atom_sites_solution_primary dual
_atom_sites_solution_secondary difmap
_audit_creation_date 2021-12-15
_audit_creation_method
;
Olex2 1.3
(compiled 2020.11.12 svn.r5f609507 for OlexSys, GUI svn.r6272)
;
_audit_update_record
;
2022-12-29 deposited with the CCDC.	2023-03-07 downloaded from the CCDC.
;
_cell_angle_alpha 90
_cell_angle_beta 110.6652(6)
_cell_angle_gamma 90
_cell_formula_units_Z 4
_cell_length_a 11.38512(6)
_cell_length_b 9.48447(4)
_cell_length_c 15.80604(8)
_cell_measurement_reflns_used 39851
_cell_measurement_temperature 100.01(10)
_cell_measurement_theta_max 79.3290
_cell_measurement_theta_min 2.9590
_cell_volume 1596.949(15)
_computing_cell_refinement 'CrysAlisPro 1.171.41.121a (Rigaku OD, 2021)'
_computing_data_collection 'CrysAlisPro 1.171.41.121a (Rigaku OD, 2021)'
_computing_data_reduction 'CrysAlisPro 1.171.41.121a (Rigaku OD, 2021)'
_computing_molecular_graphics 'Olex2 1.3 (Dolomanov et al., 2009)'
_computing_publication_material 'Olex2 1.3 (Dolomanov et al., 2009)'
_computing_structure_refinement 'XL  (Sheldrick, 2008)'
_computing_structure_solution 'SHELXT 2014/5 (Sheldrick, 2014)'
_diffrn_ambient_environment N~2~
_diffrn_ambient_temperature 100.01(10)
_diffrn_detector 'Hybrid Pixel Array Detector'
_diffrn_detector_area_resol_mean 10.0000
_diffrn_detector_type HyPix
_diffrn_measured_fraction_theta_full 1.000
_diffrn_measured_fraction_theta_max 0.999
_diffrn_measurement_details
;
List of Runs (angles in degrees, time in seconds):

  # Type    Start    End  Width  t~exp~   \w     \q     \k     \f   Frames
#--------------------------------------------------------------------------
  1  \w     27.00 121.00   0.40    0.05    --   48.63  77.00  90.00  235
  2  \w     27.00 121.00   0.40    0.05    --   48.63  77.00 150.00  235
  3  \w     39.00 121.00   0.40    0.05    --   48.63  38.00  90.00  205
  4  \w     39.00 123.00   0.40    0.05    --   48.63  25.00  30.00  210
  5  \w     27.00 121.00   0.40    0.05    --   48.63  77.00-180.00  235
  6  \w    -31.00  25.00   0.40    0.05    --  -48.63  25.00  30.00  140
  7  \w   -121.00 -39.00   0.40    0.05    --  -48.63 -38.00 150.00  205
  8  \w   -123.00 -37.00   0.40    0.05    --  -48.63 -25.00-133.00  215
  9  \w    100.00 126.00   0.40    0.20    --  111.50 -82.00 166.48   65
 10  \w     81.00 107.00   0.40    0.20    --  111.50-147.00  25.41   65
 11  \w     51.00 101.00   0.40    0.20    --  111.50-125.00 -60.00  125
 12  \w     63.00 104.20   0.40    0.20    --  111.50-125.00-120.00  103
 13  \w     92.00 118.00   0.40    0.20    --  111.50-133.00-166.62   65
 14  \w     42.00  81.20   0.40    0.20    --  111.50-133.00-166.62   98
 15  \w     45.00  71.00   0.40    0.20    --  111.50-125.00-180.00   65
 16  \w     40.00  77.20   0.40    0.20    --  111.50-111.00 -75.51   93
 17  \w     34.00  94.00   0.40    0.05    --   48.63-125.00-120.00  150
 18  \w     41.00  72.20   0.40    0.20    --  111.50-107.00-157.95   78
 19  \w     82.00 108.00   0.40    0.20    --  111.50-111.00 -75.51   65
 20  \w     56.00  82.00   0.40    0.20    --  111.50-103.00 -57.47   65
 21  \w     42.00  91.20   0.40    0.20    --  111.50-122.00  38.98  123
 22  \w     66.00  96.00   0.40    0.20    --  111.50 -95.00   0.00   75
 23  \w     42.00 102.00   0.40    0.20    --  111.50 -99.00 109.09  150
 24  \w     64.00  90.00   0.40    0.20    --  111.50 -95.00 120.00   65
 25  \w     80.00 106.00   0.40    0.20    --  111.50-119.00 175.83   65
 26  \w     43.00  93.00   0.40    0.20    --  111.50 -95.00 150.00  125
 27  \w     41.00  70.20   0.40    0.20    --  111.50-125.00  90.00   73
 28  \w     70.00  96.00   0.40    0.20    --  111.50 -95.00  30.00   65
 29  \w     40.00  65.20   0.40    0.20    --  111.50 -95.00  30.00   63
 30  \w     42.00  71.20   0.40    0.20    --  111.50 -77.00  60.00   73
 31  \w     57.00  88.20   0.40    0.20    --  111.50 -77.00 150.00   78
 32  \w     47.00 104.20   0.40    0.20    --  111.50 -77.00  30.00  143
 33  \w     56.00 104.00   0.40    0.20    --  111.50 -77.00 -30.00  120
 34  \w     46.00  85.20   0.40    0.20    --  111.50 -77.00 -90.00   98
 35  \w     42.00  69.20   0.40    0.20    --  111.50 -61.00 -60.00   68
 36  \w     53.00 103.00   0.40    0.20    --  111.50 -77.00 -60.00  125
 37  \w     46.00  71.20   0.40    0.20    --  111.50 -63.00  -0.18   63
 38  \w     42.00  76.00   0.40    0.20    --  111.50 -67.00  59.07   85
 39  \w    -22.00  25.20   0.40    0.05    --   48.63 -19.00  60.00  118
 40  \w    -25.00  31.00   0.40    0.05    --   48.63 -25.00-133.00  140
 41  \w    123.00 154.20   0.40    0.20    --  111.50  15.00 -60.00   78
 42  \w    146.00 175.20   0.40    0.20    --  111.50  77.00  60.00   73
 43  \w    141.00 168.20   0.40    0.20    --  111.50  77.00  90.00   68
 44  \w     90.00 118.00   0.40    0.20    --  111.50  77.00 150.00   70
 45  \w     90.00 138.00   0.40    0.20    --  111.50  77.00  90.00  120
 46  \w     94.00 121.20   0.40    0.20    --  111.50  77.00 120.00   68
 47  \w     90.00 139.20   0.40    0.20    --  111.50  77.00  60.00  123
 48  \w     93.00 157.00   0.40    0.20    --  111.50  71.00 -44.50  160
 49  \w     90.00 128.00   0.40    0.20    --  111.50  77.00-150.00   95
 50  \w    142.00 171.20   0.40    0.20    --  111.50  77.00-180.00   73
 51  \w    142.00 169.20   0.40    0.20    --  111.50  77.00-150.00   68
 52  \w     90.00 123.20   0.40    0.20    --  111.50  77.00-180.00   83
 53  \w    103.00 129.00   0.40    0.20    --  111.50  62.00  52.98   65
 54  \w     98.00 127.20   0.40    0.20    --  111.50  61.00  90.00   73
 55  \w    138.00 177.20   0.40    0.20    --  111.50  62.00  52.98   98
 56  \w    138.00 163.20   0.40    0.20    --  111.50  61.00  90.00   63
 57  \w     96.00 134.00   0.40    0.20    --  111.50  61.00 120.00   95
 58  \w     96.00 122.00   0.40    0.20    --  111.50  61.00 150.00   65
 59  \w     95.00 177.00   0.40    0.20    --  111.50  65.00 154.82  205
 60  \w    140.00 174.00   0.40    0.20    --  111.50  61.00 120.00   85
 61  \w    102.00 129.20   0.40    0.20    --  111.50  30.00 -30.00   68
 62  \w    120.00 146.00   0.40    0.20    --  111.50  45.00 -90.00   65
 63  \w     98.00 163.20   0.40    0.20    --  111.50  61.00-180.00  163
 64  \w    146.00 175.20   0.40    0.20    --  111.50  45.00-150.00   73
 65  \w    141.00 174.20   0.40    0.20    --  111.50  30.00-120.00   83
 66  \w    106.00 137.20   0.40    0.20    --  111.50  30.00-120.00   78
 67  \w    101.00 177.00   0.40    0.20    --  111.50  25.00  30.00  190
 68  \w    146.00 176.00   0.40    0.20    --  111.50  30.00  90.00   75
 69  \w    152.00 177.20   0.40    0.20    --  111.50  30.00 120.00   63
 70  \w    101.00 135.00   0.40    0.20    --  111.50  30.00 120.00   85
 71  \w    120.00 152.00   0.40    0.20    --  111.50  15.00  90.00   80
 72  \w    102.00 171.20   0.40    0.20    --  111.50  15.00-150.00  173
 73  \w    101.00 154.20   0.40    0.20    --  111.50  15.00-180.00  133
 74  \w    -94.00 -68.80   0.40    0.20    --  -90.00 -77.00-180.00   63
 75  \w    -96.00 -70.00   0.40    0.20    --  -90.00 -77.00-150.00   65
 76  \w    -97.00 -71.00   0.40    0.20    --  -90.00 -77.00  90.00   65
 77  \w    -94.00 -68.80   0.40    0.20    --  -90.00 -77.00 120.00   63
 78  \w    -96.00 -70.00   0.40    0.20    --  -90.00 -77.00 150.00   65
 79  \w    -96.00 -70.80   0.40    0.20    --  -90.00 -72.00 154.63   63
 80  \w    -99.00 -73.00   0.40    0.20    --  -90.00 -73.00 131.59   65
 81  \w   -157.00-129.80   0.40    0.20    --  -90.00 -72.00 154.63   68
 82  \w    -97.00 -71.00   0.40    0.20    --  -90.00 -75.00  72.28   65
 83  \w    -96.20 -71.00   0.40    0.20    --  -90.00 -71.00  89.23   63
 84  \w   -100.00 -74.00   0.40    0.20    --  -90.00 -68.00 160.52   65
 85  \w   -100.00 -72.80   0.40    0.20    --  -90.00 -67.00 153.26   68
 86  \w    -97.00 -71.00   0.40    0.20    --  -90.00 -72.00  72.86   65
 87  \w    -99.00 -73.00   0.40    0.20    --  -90.00 -65.00 164.06   65
 88  \w    -99.00 -73.00   0.40    0.20    --  -90.00 -65.00  93.36   65
 89  \w   -101.00 -75.00   0.40    0.20    --  -90.00 -61.00 120.00   65
 90  \w   -100.20 -75.00   0.40    0.20    --  -90.00 -61.00  86.64   63
 91  \w   -106.00 -76.80   0.40    0.20    --  -90.00 -57.00 163.34   73
 92  \w   -102.20 -77.00   0.40    0.20    --  -90.00 -52.00  97.83   63
 93  \w   -163.00 -79.00   0.40    0.20    --  -90.00 -25.00-133.00  210
 94  \w    -99.00 -73.00   0.40    0.20    --  -90.00 -67.00-172.37   65
 95  \w    -94.20 -69.00   0.40    0.20    --  -90.00 -74.00-167.18   63
 96  \w   -150.00-124.80   0.40    0.20    --  -90.00 -74.00-167.18   63
;
_diffrn_measurement_device 'four-circle diffractometer'
_diffrn_measurement_device_type 'XtaLAB Synergy, Dualflex, HyPix'
_diffrn_measurement_method '\w scans'
_diffrn_orient_matrix_type 'CrysAlisPro convention (1999,Acta A55,543-557)'
_diffrn_orient_matrix_UB_11 0.0791495000
_diffrn_orient_matrix_UB_12 -0.0333199000
_diffrn_orient_matrix_UB_13 -0.0589672000
_diffrn_orient_matrix_UB_21 -0.1111123000
_diffrn_orient_matrix_UB_22 0.0424261000
_diffrn_orient_matrix_UB_23 -0.0851980000
_diffrn_orient_matrix_UB_31 0.0479874000
_diffrn_orient_matrix_UB_32 0.1532076000
_diffrn_orient_matrix_UB_33 0.0107492000
_diffrn_radiation_monochromator mirror
_diffrn_radiation_probe x-ray
_diffrn_radiation_type 'Cu K\a'
_diffrn_radiation_wavelength 1.54184
_diffrn_reflns_av_R_equivalents 0.0282
_diffrn_reflns_av_unetI/netI 0.0150
_diffrn_reflns_Laue_measured_fraction_full 1.000
_diffrn_reflns_Laue_measured_fraction_max 0.999
_diffrn_reflns_limit_h_max 14
_diffrn_reflns_limit_h_min -14
_diffrn_reflns_limit_k_max 12
_diffrn_reflns_limit_k_min -10
_diffrn_reflns_limit_l_max 20
_diffrn_reflns_limit_l_min -20
_diffrn_reflns_number 41676
_diffrn_reflns_point_group_measured_fraction_full 0.988
_diffrn_reflns_point_group_measured_fraction_max 0.975
_diffrn_reflns_theta_full 67.684
_diffrn_reflns_theta_max 79.491
_diffrn_reflns_theta_min 2.988
_diffrn_source 'micro-focus sealed X-ray tube'
_diffrn_source_type 'PhotonJet (Cu) X-ray Source'
_exptl_absorpt_coefficient_mu 0.822
_exptl_absorpt_correction_T_max 0.83418
_exptl_absorpt_correction_T_min 0.83014
_exptl_absorpt_correction_type multi-scan
_exptl_absorpt_process_details
;
CrysAlisPro 1.171.41.121a (Rigaku Oxford Diffraction, 2021)
Empirical absorption correction using spherical harmonics,
implemented in SCALE3 ABSPACK scaling algorithm.
;
_exptl_crystal_colour 'pale yellow'
_exptl_crystal_density_diffrn 1.416
_exptl_crystal_density_method 'not measured'
_exptl_crystal_description block
_exptl_crystal_F_000 720
_exptl_crystal_size_max 0.34
_exptl_crystal_size_mid 0.17
_exptl_crystal_size_min 0.08
_refine_diff_density_max 0.274
_refine_diff_density_min -0.157
_refine_diff_density_rms 0.036
_refine_ls_abs_structure_details
;
 Flack x determined using 3048 quotients [(I+)-(I-)]/[(I+)+(I-)]
 (Parsons, Flack and Wagner, Acta Cryst. B69 (2013) 249-259).
;
_refine_ls_abs_structure_Flack -0.03(4)
_refine_ls_extinction_coef 0.0048(4)
_refine_ls_extinction_expression Fc^*^=kFc[1+0.001xFc^2^\l^3^/sin(2\q)]^-1/4^
_refine_ls_extinction_method 'SHELXL-2018/3 (Sheldrick 2018)'
_refine_ls_goodness_of_fit_ref 1.040
_refine_ls_hydrogen_treatment refxyz
_refine_ls_matrix_type full
_refine_ls_number_parameters 610
_refine_ls_number_reflns 6778
_refine_ls_number_restraints 1
_refine_ls_restrained_S_all 1.040
_refine_ls_R_factor_all 0.0276
_refine_ls_R_factor_gt 0.0275
_refine_ls_shift/su_max 0.000
_refine_ls_shift/su_mean 0.000
_refine_ls_structure_factor_coef Fsqd
_refine_ls_weighting_details 'w=1/[\s^2^(Fo^2^)+(0.0451P)^2^+0.3879P] where P=(Fo^2^+2Fc^2^)/3'
_refine_ls_weighting_scheme calc
_refine_ls_wR_factor_gt 0.0730
_refine_ls_wR_factor_ref 0.0731
_reflns_Friedel_coverage 0.838
_reflns_Friedel_fraction_full 0.975
_reflns_Friedel_fraction_max 0.947
_reflns_number_gt 6769
_reflns_number_total 6778
_reflns_threshold_expression 'I > 2\s(I)'
_cod_data_source_file d3ob00273j2.cif
_cod_data_source_block BNIMOKETUV
_cod_depositor_comments 'Adding full bibliography for 7159223--7159229.cif.'
_cod_original_cell_volume 1596.950(14)
_cod_database_code 7159223
_shelx_shelxl_version_number 2018/3
_chemical_oxdiff_formula 'C19 H20 N2 O4'
_chemical_oxdiff_usercomment BNIMOKETUV
_shelx_space_group_comment
;
The symmetry employed for this shelxl refinement is uniquely defined
by the following loop, which should always be used as a source of
symmetry information in preference to the above space-group names.
They are only intended as comments.
;
_shelx_estimated_absorpt_t_max 0.937
_shelx_estimated_absorpt_t_min 0.767
_reflns_odcompleteness_completeness 98.77
_reflns_odcompleteness_iscentric 1
_reflns_odcompleteness_theta 80.50
_olex2_refinement_description
;
1. Fixed Uiso
 At 1 times of:
  All C(H) groups
;
_olex2_submission_special_instructions 'No special instructions were received'
_oxdiff_exptl_absorpt_empirical_details
;
Empirical correction (ABSPACK) includes:
- Absorption correction using spherical harmonics
- Frame scaling
;
_oxdiff_exptl_absorpt_empirical_full_max 1.622
_oxdiff_exptl_absorpt_empirical_full_min 0.662

loop_
_space_group_symop_operation_xyz
'x, y, z'
'-x, y+1/2, -z'

loop_
_atom_site_label
_atom_site_type_symbol
_atom_site_fract_x
_atom_site_fract_y
_atom_site_fract_z
_atom_site_U_iso_or_equiv
_atom_site_adp_type
_atom_site_occupancy
_atom_site_site_symmetry_order
_atom_site_calc_flag
_atom_site_refinement_flags_posn
_atom_site_refinement_flags_adp
_atom_site_refinement_flags_occupancy
_atom_site_disorder_assembly
_atom_site_disorder_group
O1A O 0.67971(11) 0.50027(14) 0.41461(8) 0.0142(2) Uani 1 1 d . . . . .
H1A H 0.654(3) 0.427(3) 0.4328(19) 0.029(7) Uiso 1 1 d . . . . .
O2A O 0.44089(11) 0.50746(13) 0.40254(8) 0.0137(2) Uani 1 1 d . . . . .
H2A H 0.450(3) 0.467(4) 0.353(2) 0.037(8) Uiso 1 1 d . . . . .
O3A O 0.38414(12) 0.75513(15) 0.50553(9) 0.0183(3) Uani 1 1 d . . . . .
O4A O 0.92420(12) 0.95139(16) 0.47924(10) 0.0235(3) Uani 1 1 d . . . . .
N1A N 0.43469(14) 0.86916(17) 0.22474(10) 0.0157(3) Uani 1 1 d . . . . .
N2A N 0.44498(13) 0.73195(15) 0.34234(10) 0.0130(3) Uani 1 1 d . . . . .
C1A C 0.64730(15) 0.62389(19) 0.45153(11) 0.0125(3) Uani 1 1 d . . . . .
C2A C 0.49975(15) 0.63919(18) 0.41961(11) 0.0125(3) Uani 1 1 d . . . . .
C3A C 0.47826(16) 0.6937(2) 0.50574(11) 0.0141(3) Uani 1 1 d . . . . .
C4A C 0.58840(17) 0.6521(2) 0.58185(12) 0.0166(3) Uani 1 1 d . . . . .
H4A H 0.590(2) 0.654(3) 0.6453(19) 0.027(6) Uiso 1 1 d . . . . .
C5A C 0.68109(16) 0.61117(19) 0.55423(11) 0.0147(3) Uani 1 1 d . . . . .
C6A C 0.80520(18) 0.5566(2) 0.61515(13) 0.0197(4) Uani 1 1 d . . . . .
H6A H 0.800(3) 0.521(3) 0.6755(19) 0.033(7) Uiso 1 1 d . . . . .
H6B H 0.865(3) 0.623(4) 0.627(2) 0.051(9) Uiso 1 1 d . . . . .
H6C H 0.832(3) 0.474(4) 0.588(2) 0.043(8) Uiso 1 1 d . . . . .
C7A C 0.71470(15) 0.74883(18) 0.42213(11) 0.0125(3) Uani 1 1 d . . . . .
C8A C 0.71516(16) 0.88454(19) 0.47644(12) 0.0154(3) Uani 1 1 d . . . . .
H8A H 0.629(2) 0.921(3) 0.4613(17) 0.021(6) Uiso 1 1 d . . . . .
H8B H 0.750(2) 0.863(3) 0.5409(16) 0.018(5) Uiso 1 1 d . . . . .
C9A C 0.79811(17) 0.9984(2) 0.45878(13) 0.0201(4) Uani 1 1 d . . . . .
H9A H 0.764(2) 1.028(3) 0.3968(17) 0.017(6) Uiso 1 1 d . . . . .
H9B H 0.798(3) 1.082(3) 0.4960(19) 0.032(7) Uiso 1 1 d . . . . .
C10A C 0.92725(17) 0.8349(2) 0.42269(14) 0.0208(4) Uani 1 1 d . . . . .
H10A H 1.017(2) 0.811(3) 0.4391(17) 0.024(6) Uiso 1 1 d . . . . .
H10B H 0.899(2) 0.864(3) 0.3597(17) 0.021(6) Uiso 1 1 d . . . . .
C11A C 0.85257(16) 0.7094(2) 0.43724(13) 0.0173(3) Uani 1 1 d . . . . .
H11A H 0.900(2) 0.674(3) 0.5000(18) 0.027(7) Uiso 1 1 d . . . . .
H11B H 0.856(2) 0.636(3) 0.3972(16) 0.015(5) Uiso 1 1 d . . . . .
C12A C 0.64601(16) 0.77511(19) 0.32029(11) 0.0147(3) Uani 1 1 d . . . . .
H12A H 0.682(2) 0.851(3) 0.2976(16) 0.015 Uiso 1 1 d . U . . .
H12B H 0.653(2) 0.689(3) 0.2879(17) 0.019(6) Uiso 1 1 d . . . . .
C13A C 0.50852(15) 0.79850(18) 0.29513(11) 0.0129(3) Uani 1 1 d . . . . .
C14A C 0.31320(16) 0.8439(2) 0.22400(12) 0.0156(3) Uani 1 1 d . . . . .
C15A C 0.19750(17) 0.8888(2) 0.16187(12) 0.0201(4) Uani 1 1 d . . . . .
H15A H 0.192(2) 0.949(3) 0.1120(19) 0.030(7) Uiso 1 1 d . . . . .
C16A C 0.08982(17) 0.8427(2) 0.17502(13) 0.0208(4) Uani 1 1 d . . . . .
H16A H 0.009(2) 0.871(3) 0.1340(16) 0.021(6) Uiso 1 1 d . . . . .
C17A C 0.09514(17) 0.7534(2) 0.24705(13) 0.0199(4) Uani 1 1 d . . . . .
H17A H 0.018(2) 0.722(3) 0.2535(17) 0.025(6) Uiso 1 1 d . . . . .
C18A C 0.20898(16) 0.7095(2) 0.30975(12) 0.0173(3) Uani 1 1 d . . . . .
H18A H 0.212(2) 0.646(3) 0.3598(16) 0.018(6) Uiso 1 1 d . . . . .
C19A C 0.31704(16) 0.75733(19) 0.29660(11) 0.0151(3) Uani 1 1 d . . . . .
O1B O 0.67750(11) 0.00151(14) 0.17678(8) 0.0147(2) Uani 1 1 d . . . . .
H1B H 0.654(2) -0.069(3) 0.1408(18) 0.023(6) Uiso 1 1 d . . . . .
O2B O 0.43684(11) 0.00674(14) 0.06953(8) 0.0139(2) Uani 1 1 d . . . . .
H2B H 0.447(3) -0.032(3) 0.120(2) 0.033(7) Uiso 1 1 d . . . . .
O3B O 0.37738(12) 0.26434(14) -0.05840(8) 0.0171(3) Uani 1 1 d . . . . .
O4B O 0.90751(12) 0.46498(14) 0.23709(9) 0.0210(3) Uani 1 1 d . . . . .
N1B N 0.43188(14) 0.36634(17) 0.24710(10) 0.0156(3) Uani 1 1 d . . . . .
N2B N 0.43990(13) 0.22926(16) 0.13408(10) 0.0133(3) Uani 1 1 d . . . . .
C1B C 0.64210(15) 0.12530(19) 0.12406(11) 0.0128(3) Uani 1 1 d . . . . .
C2B C 0.49392(15) 0.13963(18) 0.08276(11) 0.0121(3) Uani 1 1 d . . . . .
C3B C 0.47097(15) 0.19918(19) -0.01316(11) 0.0144(3) Uani 1 1 d . . . . .
C4B C 0.57902(17) 0.15950(19) -0.03605(12) 0.0161(3) Uani 1 1 d . . . . .
H4B H 0.582(2) 0.167(3) -0.0986(18) 0.025(6) Uiso 1 1 d . . . . .
C5B C 0.67368(16) 0.11574(19) 0.03748(11) 0.0144(3) Uani 1 1 d . . . . .
C6B C 0.79571(17) 0.0603(2) 0.03677(13) 0.0194(4) Uani 1 1 d . . . . .
H6D H 0.793(3) 0.035(3) -0.0268(19) 0.029(7) Uiso 1 1 d . . . . .
H6E H 0.816(3) -0.025(4) 0.069(2) 0.038(8) Uiso 1 1 d . . . . .
H6F H 0.862(3) 0.123(4) 0.064(2) 0.049(9) Uiso 1 1 d . . . . .
C7B C 0.70825(15) 0.25054(19) 0.18802(11) 0.0128(3) Uani 1 1 d . . . . .
C8B C 0.70230(16) 0.38785(19) 0.13387(12) 0.0150(3) Uani 1 1 d . . . . .
H8C H 0.736(2) 0.373(3) 0.0842(17) 0.023(6) Uiso 1 1 d . . . . .
H8D H 0.614(2) 0.417(3) 0.1029(18) 0.025(6) Uiso 1 1 d . . . . .
C9B C 0.77947(17) 0.5049(2) 0.19399(12) 0.0191(4) Uani 1 1 d . . . . .
H9C H 0.780(2) 0.591(3) 0.1601(16) 0.019(6) Uiso 1 1 d . . . . .
H9D H 0.742(2) 0.530(3) 0.2406(16) 0.015(5) Uiso 1 1 d . . . . .
C10B C 0.91733(17) 0.3457(2) 0.29424(13) 0.0190(4) Uani 1 1 d . . . . .
H10C H 0.887(2) 0.368(3) 0.3423(15) 0.012(5) Uiso 1 1 d . . . . .
H10D H 1.009(2) 0.328(3) 0.3227(16) 0.018(6) Uiso 1 1 d . . . . .
C11B C 0.84815(16) 0.21779(19) 0.24124(12) 0.0162(3) Uani 1 1 d . . . . .
H11C H 0.851(2) 0.139(3) 0.2818(17) 0.020(6) Uiso 1 1 d . . . . .
H11D H 0.894(2) 0.189(3) 0.1984(17) 0.023(6) Uiso 1 1 d . . . . .
C12B C 0.64167(15) 0.2695(2) 0.25707(11) 0.0148(3) Uani 1 1 d . . . . .
H12C H 0.651(2) 0.183(3) 0.2919(16) 0.014(5) Uiso 1 1 d . . . . .
H12D H 0.678(2) 0.343(3) 0.2977(17) 0.017(6) Uiso 1 1 d . . . . .
C13B C 0.50452(15) 0.29480(18) 0.21369(11) 0.0129(3) Uani 1 1 d . . . . .
C14B C 0.30985(16) 0.3430(2) 0.18663(12) 0.0156(3) Uani 1 1 d . . . . .
C15B C 0.19482(18) 0.3892(2) 0.19033(13) 0.0202(4) Uani 1 1 d . . . . .
H15B H 0.191(2) 0.451(3) 0.2366(19) 0.029(7) Uiso 1 1 d . . . . .
C16B C 0.08662(17) 0.3454(2) 0.12225(14) 0.0219(4) Uani 1 1 d . . . . .
H16B H 0.005(2) 0.376(3) 0.1232(16) 0.023(6) Uiso 1 1 d . . . . .
C17B C 0.09074(16) 0.2576(2) 0.05195(12) 0.0195(4) Uani 1 1 d . . . . .
H17B H 0.014(3) 0.227(3) 0.0053(19) 0.024(6) Uiso 1 1 d . . . . .
C18B C 0.20347(16) 0.2117(2) 0.04658(12) 0.0168(3) Uani 1 1 d . . . . .
H18B H 0.206(2) 0.149(3) -0.0023(16) 0.017 Uiso 1 1 d . U . . .
C19B C 0.31264(15) 0.25658(19) 0.11509(11) 0.0144(3) Uani 1 1 d . . . . .

loop_
_atom_site_aniso_label
_atom_site_aniso_U_11
_atom_site_aniso_U_22
_atom_site_aniso_U_33
_atom_site_aniso_U_23
_atom_site_aniso_U_13
_atom_site_aniso_U_12
O1A 0.0174(6) 0.0095(6) 0.0168(6) -0.0009(5) 0.0074(5) -0.0003(5)
O2A 0.0168(6) 0.0110(6) 0.0142(5) -0.0013(5) 0.0064(4) -0.0023(5)
O3A 0.0187(6) 0.0162(6) 0.0217(6) -0.0046(5) 0.0092(5) 0.0003(5)
O4A 0.0188(6) 0.0212(7) 0.0285(7) -0.0030(6) 0.0058(5) -0.0060(5)
N1A 0.0165(7) 0.0167(8) 0.0125(6) 0.0008(6) 0.0036(5) -0.0003(6)
N2A 0.0124(6) 0.0127(7) 0.0137(6) 0.0017(5) 0.0041(5) 0.0007(5)
C1A 0.0143(7) 0.0105(8) 0.0118(7) -0.0005(6) 0.0036(6) 0.0007(6)
C2A 0.0151(7) 0.0097(8) 0.0126(7) 0.0005(6) 0.0050(6) -0.0005(6)
C3A 0.0178(8) 0.0109(8) 0.0150(7) -0.0019(6) 0.0076(6) -0.0038(6)
C4A 0.0213(8) 0.0151(9) 0.0136(8) -0.0014(6) 0.0064(7) -0.0014(6)
C5A 0.0187(8) 0.0099(8) 0.0140(7) 0.0001(6) 0.0040(6) -0.0025(6)
C6A 0.0204(9) 0.0207(10) 0.0150(8) 0.0041(7) 0.0026(7) 0.0003(7)
C7A 0.0126(7) 0.0104(8) 0.0146(7) 0.0013(6) 0.0050(6) 0.0010(6)
C8A 0.0182(8) 0.0124(8) 0.0158(8) -0.0015(6) 0.0061(6) -0.0009(6)
C9A 0.0227(9) 0.0143(9) 0.0246(9) -0.0005(7) 0.0099(7) -0.0017(7)
C10A 0.0156(8) 0.0206(10) 0.0272(10) 0.0017(7) 0.0090(7) 0.0000(7)
C11A 0.0143(8) 0.0162(9) 0.0209(8) 0.0022(7) 0.0054(6) 0.0019(6)
C12A 0.0155(8) 0.0161(9) 0.0129(7) 0.0015(6) 0.0056(6) 0.0017(6)
C13A 0.0157(8) 0.0116(8) 0.0118(7) -0.0006(6) 0.0054(6) -0.0004(6)
C14A 0.0160(8) 0.0148(8) 0.0150(7) -0.0007(6) 0.0043(6) 0.0000(6)
C15A 0.0194(9) 0.0206(9) 0.0171(8) 0.0018(7) 0.0023(7) 0.0019(7)
C16A 0.0144(8) 0.0223(10) 0.0204(8) -0.0036(7) -0.0006(7) 0.0024(7)
C17A 0.0155(8) 0.0182(9) 0.0246(9) -0.0047(7) 0.0056(7) -0.0009(7)
C18A 0.0166(8) 0.0152(9) 0.0199(8) -0.0009(7) 0.0063(7) 0.0003(6)
C19A 0.0154(8) 0.0121(8) 0.0152(7) -0.0013(6) 0.0022(6) 0.0012(6)
O1B 0.0171(6) 0.0100(6) 0.0148(5) 0.0006(5) 0.0031(4) 0.0005(5)
O2B 0.0165(5) 0.0119(6) 0.0129(5) 0.0000(5) 0.0046(4) -0.0021(5)
O3B 0.0172(6) 0.0153(6) 0.0166(5) 0.0036(5) 0.0032(5) 0.0008(5)
O4B 0.0176(6) 0.0171(7) 0.0258(7) -0.0007(5) 0.0048(5) -0.0026(5)
N1B 0.0165(7) 0.0165(8) 0.0149(7) -0.0009(6) 0.0068(6) -0.0007(6)
N2B 0.0133(6) 0.0140(8) 0.0124(6) -0.0012(5) 0.0044(5) 0.0005(5)
C1B 0.0133(7) 0.0123(8) 0.0127(7) 0.0009(6) 0.0045(6) 0.0016(6)
C2B 0.0136(7) 0.0110(8) 0.0116(7) -0.0013(6) 0.0042(6) -0.0002(6)
C3B 0.0180(8) 0.0116(8) 0.0117(7) -0.0008(6) 0.0027(6) -0.0033(6)
C4B 0.0208(8) 0.0155(9) 0.0129(8) -0.0005(6) 0.0071(6) -0.0023(6)
C5B 0.0173(8) 0.0106(8) 0.0165(8) -0.0028(6) 0.0076(6) -0.0026(6)
C6B 0.0158(8) 0.0239(10) 0.0195(9) -0.0035(7) 0.0075(7) 0.0001(7)
C7B 0.0125(7) 0.0123(8) 0.0121(7) -0.0003(6) 0.0024(6) 0.0007(6)
C8B 0.0170(8) 0.0118(8) 0.0147(7) 0.0001(6) 0.0038(6) -0.0001(6)
C9B 0.0193(8) 0.0141(9) 0.0207(8) -0.0019(7) 0.0029(7) 0.0003(7)
C10B 0.0153(8) 0.0174(9) 0.0203(8) -0.0014(7) 0.0014(7) 0.0009(7)
C11B 0.0140(8) 0.0145(9) 0.0176(8) -0.0004(7) 0.0025(6) 0.0015(6)
C12B 0.0160(8) 0.0160(9) 0.0119(7) -0.0015(7) 0.0043(6) 0.0003(6)
C13B 0.0162(8) 0.0114(8) 0.0118(7) -0.0002(6) 0.0057(6) -0.0016(6)
C14B 0.0163(8) 0.0153(8) 0.0155(8) 0.0005(6) 0.0059(6) -0.0011(6)
C15B 0.0217(9) 0.0191(9) 0.0226(9) -0.0007(7) 0.0114(7) 0.0025(7)
C16B 0.0166(8) 0.0233(10) 0.0277(9) 0.0046(8) 0.0103(7) 0.0017(7)
C17B 0.0149(8) 0.0217(9) 0.0206(8) 0.0050(7) 0.0047(7) -0.0007(7)
C18B 0.0163(8) 0.0172(9) 0.0158(8) 0.0012(7) 0.0043(6) -0.0010(6)
C19B 0.0135(7) 0.0135(8) 0.0170(8) 0.0036(6) 0.0062(6) 0.0020(6)

loop_
_atom_type_symbol
_atom_type_description
_atom_type_scat_dispersion_real
_atom_type_scat_dispersion_imag
_atom_type_scat_source
C C 0.0181 0.0091 'International Tables Vol C Tables 4.2.6.8 and 6.1.1.4'
H H 0.0000 0.0000 'International Tables Vol C Tables 4.2.6.8 and 6.1.1.4'
N N 0.0311 0.0180 'International Tables Vol C Tables 4.2.6.8 and 6.1.1.4'
O O 0.0492 0.0322 'International Tables Vol C Tables 4.2.6.8 and 6.1.1.4'

loop_
_geom_angle_atom_site_label_1
_geom_angle_atom_site_label_2
_geom_angle_atom_site_label_3
_geom_angle
_geom_angle_site_symmetry_1
_geom_angle_site_symmetry_3
_geom_angle_publ_flag
C1A O1A H1A 111.4(19) . . ?
C2A O2A H2A 111(2) . . ?
C9A O4A C10A 110.14(14) . . ?
C13A N1A C14A 104.73(14) . . ?
C13A N2A C2A 125.89(14) . . ?
C13A N2A C19A 107.10(14) . . ?
C19A N2A C2A 126.67(14) . . ?
O1A C1A C2A 110.29(13) . . ?
O1A C1A C5A 111.49(14) . . ?
O1A C1A C7A 106.12(13) . . ?
C5A C1A C2A 100.73(13) . . ?
C5A C1A C7A 113.97(14) . . ?
C7A C1A C2A 114.33(14) . . ?
O2A C2A N2A 110.12(13) . . ?
O2A C2A C1A 111.25(14) . . ?
O2A C2A C3A 104.68(13) . . ?
N2A C2A C1A 114.57(14) . . ?
N2A C2A C3A 112.38(14) . . ?
C3A C2A C1A 103.24(13) . . ?
O3A C3A C2A 124.52(15) . . ?
O3A C3A C4A 129.29(16) . . ?
C4A C3A C2A 106.16(14) . . ?
C3A C4A H4A 122.4(16) . . ?
C5A C4A C3A 111.06(15) . . ?
C5A C4A H4A 126.5(16) . . ?
C4A C5A C1A 113.02(15) . . ?
C4A C5A C6A 124.57(16) . . ?
C6A C5A C1A 122.41(15) . . ?
C5A C6A H6A 111.1(16) . . ?
C5A C6A H6B 111(2) . . ?
C5A C6A H6C 111.3(18) . . ?
H6A C6A H6B 109(3) . . ?
H6A C6A H6C 105(3) . . ?
H6B C6A H6C 109(3) . . ?
C8A C7A C1A 111.75(13) . . ?
C8A C7A C11A 108.12(14) . . ?
C11A C7A C1A 110.31(14) . . ?
C12A C7A C1A 108.09(13) . . ?
C12A C7A C8A 110.26(14) . . ?
C12A C7A C11A 108.26(13) . . ?
C7A C8A H8A 110.6(15) . . ?
C7A C8A H8B 108.9(15) . . ?
H8A C8A H8B 109(2) . . ?
C9A C8A C7A 111.66(14) . . ?
C9A C8A H8A 109.4(15) . . ?
C9A C8A H8B 107.1(14) . . ?
O4A C9A C8A 112.09(16) . . ?
O4A C9A H9A 109.3(14) . . ?
O4A C9A H9B 109.0(17) . . ?
C8A C9A H9A 110.0(15) . . ?
C8A C9A H9B 109.4(16) . . ?
H9A C9A H9B 107(2) . . ?
O4A C10A H10A 105.1(16) . . ?
O4A C10A H10B 110.6(16) . . ?
O4A C10A C11A 111.77(15) . . ?
H10A C10A H10B 106(2) . . ?
C11A C10A H10A 111.3(16) . . ?
C11A C10A H10B 111.9(15) . . ?
C7A C11A H11A 113.1(15) . . ?
C7A C11A H11B 110.6(14) . . ?
C10A C11A C7A 112.11(15) . . ?
C10A C11A H11A 105.9(16) . . ?
C10A C11A H11B 108.4(14) . . ?
H11A C11A H11B 106(2) . . ?
C7A C12A H12A 112.8(14) . . ?
C7A C12A H12B 107.8(15) . . ?
H12A C12A H12B 108(2) . . ?
C13A C12A C7A 113.64(13) . . ?
C13A C12A H12A 109.4(14) . . ?
C13A C12A H12B 104.6(14) . . ?
N1A C13A N2A 113.22(15) . . ?
N1A C13A C12A 126.79(15) . . ?
N2A C13A C12A 119.70(15) . . ?
N1A C14A C15A 129.43(17) . . ?
C19A C14A N1A 110.41(15) . . ?
C19A C14A C15A 120.13(16) . . ?
C14A C15A H15A 122.1(16) . . ?
C16A C15A C14A 117.50(18) . . ?
C16A C15A H15A 120.4(16) . . ?
C15A C16A H16A 119.9(15) . . ?
C15A C16A C17A 121.69(17) . . ?
C17A C16A H16A 118.4(15) . . ?
C16A C17A H17A 119.4(16) . . ?
C18A C17A C16A 121.48(17) . . ?
C18A C17A H17A 119.1(16) . . ?
C17A C18A H18A 121.1(14) . . ?
C17A C18A C19A 116.52(17) . . ?
C19A C18A H18A 122.4(14) . . ?
C14A C19A N2A 104.49(15) . . ?
C18A C19A N2A 132.79(17) . . ?
C18A C19A C14A 122.65(16) . . ?
C1B O1B H1B 107.3(18) . . ?
C2B O2B H2B 110(2) . . ?
C9B O4B C10B 110.58(14) . . ?
C13B N1B C14B 104.93(14) . . ?
C13B N2B C2B 125.83(14) . . ?
C13B N2B C19B 107.15(14) . . ?
C19B N2B C2B 126.88(14) . . ?
O1B C1B C2B 110.77(13) . . ?
O1B C1B C5B 111.63(14) . . ?
O1B C1B C7B 106.07(13) . . ?
C5B C1B C2B 100.83(13) . . ?
C5B C1B C7B 114.13(14) . . ?
C7B C1B C2B 113.54(13) . . ?
O2B C2B N2B 110.16(13) . . ?
O2B C2B C1B 110.78(14) . . ?
O2B C2B C3B 105.83(13) . . ?
N2B C2B C1B 114.76(13) . . ?
N2B C2B C3B 111.97(14) . . ?
C3B C2B C1B 102.79(13) . . ?
O3B C3B C2B 124.59(15) . . ?
O3B C3B C4B 128.87(16) . . ?
C4B C3B C2B 106.53(14) . . ?
C3B C4B H4B 123.7(15) . . ?
C5B C4B C3B 110.93(15) . . ?
C5B C4B H4B 125.3(15) . . ?
C4B C5B C1B 112.61(15) . . ?
C4B C5B C6B 124.68(16) . . ?
C6B C5B C1B 122.69(15) . . ?
C5B C6B H6D 112.4(15) . . ?
C5B C6B H6E 110.1(18) . . ?
C5B C6B H6F 112(2) . . ?
H6D C6B H6E 105(2) . . ?
H6D C6B H6F 110(3) . . ?
H6E C6B H6F 107(3) . . ?
C8B C7B C1B 111.31(13) . . ?
C8B C7B C11B 107.78(14) . . ?
C11B C7B C1B 111.47(14) . . ?
C12B C7B C1B 107.44(13) . . ?
C12B C7B C8B 110.92(14) . . ?
C12B C7B C11B 107.88(13) . . ?
C7B C8B H8C 111.1(16) . . ?
C7B C8B H8D 110.4(16) . . ?
H8C C8B H8D 105(2) . . ?
C9B C8B C7B 111.44(14) . . ?
C9B C8B H8C 107.5(15) . . ?
C9B C8B H8D 111.6(16) . . ?
O4B C9B C8B 111.85(15) . . ?
O4B C9B H9C 106.4(14) . . ?
O4B C9B H9D 110.0(13) . . ?
C8B C9B H9C 112.3(15) . . ?
C8B C9B H9D 109.1(14) . . ?
H9C C9B H9D 107(2) . . ?
O4B C10B H10C 110.7(14) . . ?
O4B C10B H10D 104.9(15) . . ?
O4B C10B C11B 111.89(15) . . ?
H10C C10B H10D 107.2(19) . . ?
C11B C10B H10C 110.3(14) . . ?
C11B C10B H10D 111.7(15) . . ?
C7B C11B H11C 107.5(14) . . ?
C7B C11B H11D 111.0(14) . . ?
C10B C11B C7B 111.82(15) . . ?
C10B C11B H11C 110.8(15) . . ?
C10B C11B H11D 107.1(15) . . ?
H11C C11B H11D 109(2) . . ?
C7B C12B H12C 108.5(14) . . ?
C7B C12B H12D 111.1(15) . . ?
H12C C12B H12D 108(2) . . ?
C13B C12B C7B 112.99(14) . . ?
C13B C12B H12C 106.8(14) . . ?
C13B C12B H12D 109.5(15) . . ?
N1B C13B N2B 113.25(15) . . ?
N1B C13B C12B 127.21(15) . . ?
N2B C13B C12B 119.27(15) . . ?
N1B C14B C15B 129.77(17) . . ?
N1B C14B C19B 110.06(15) . . ?
C15B C14B C19B 120.15(16) . . ?
C14B C15B H15B 121.7(16) . . ?
C16B C15B C14B 117.57(18) . . ?
C16B C15B H15B 120.7(16) . . ?
C15B C16B H16B 119.3(15) . . ?
C15B C16B C17B 121.67(17) . . ?
C17B C16B H16B 119.0(15) . . ?
C16B C17B H17B 120.6(16) . . ?
C18B C17B C16B 121.71(17) . . ?
C18B C17B H17B 117.6(16) . . ?
C17B C18B H18B 121.6(14) . . ?
C17B C18B C19B 116.55(17) . . ?
C19B C18B H18B 121.8(14) . . ?
N2B C19B C14B 104.57(15) . . ?
C18B C19B N2B 133.04(16) . . ?
C18B C19B C14B 122.34(15) . . ?

loop_
_geom_bond_atom_site_label_1
_geom_bond_atom_site_label_2
_geom_bond_distance
_geom_bond_site_symmetry_2
_geom_bond_publ_flag
O1A H1A 0.84(3) . ?
O1A C1A 1.415(2) . ?
O2A H2A 0.91(3) . ?
O2A C2A 1.398(2) . ?
O3A C3A 1.219(2) . ?
O4A C9A 1.427(2) . ?
O4A C10A 1.429(2) . ?
N1A C13A 1.317(2) . ?
N1A C14A 1.400(2) . ?
N2A C2A 1.455(2) . ?
N2A C13A 1.364(2) . ?
N2A C19A 1.400(2) . ?
C1A C2A 1.581(2) . ?
C1A C5A 1.535(2) . ?
C1A C7A 1.569(2) . ?
C2A C3A 1.554(2) . ?
C3A C4A 1.453(2) . ?
C4A H4A 1.00(3) . ?
C4A C5A 1.334(3) . ?
C5A C6A 1.494(3) . ?
C6A H6A 1.03(3) . ?
C6A H6B 0.90(4) . ?
C6A H6C 0.99(3) . ?
C7A C8A 1.546(2) . ?
C7A C11A 1.548(2) . ?
C7A C12A 1.542(2) . ?
C8A H8A 0.99(3) . ?
C8A H8B 0.98(2) . ?
C8A C9A 1.524(3) . ?
C9A H9A 0.96(2) . ?
C9A H9B 0.99(3) . ?
C10A H10A 0.98(3) . ?
C10A H10B 0.97(3) . ?
C10A C11A 1.527(3) . ?
C11A H11A 1.00(3) . ?
C11A H11B 0.95(3) . ?
C12A H12A 0.95(3) . ?
C12A H12B 0.98(3) . ?
C12A C13A 1.489(2) . ?
C14A C15A 1.403(2) . ?
C14A C19A 1.399(2) . ?
C15A H15A 0.96(3) . ?
C15A C16A 1.385(3) . ?
C16A H16A 0.96(2) . ?
C16A C17A 1.403(3) . ?
C17A H17A 0.97(3) . ?
C17A C18A 1.389(3) . ?
C18A H18A 0.98(3) . ?
C18A C19A 1.394(2) . ?
O1B H1B 0.85(3) . ?
O1B C1B 1.414(2) . ?
O2B H2B 0.85(3) . ?
O2B C2B 1.400(2) . ?
O3B C3B 1.221(2) . ?
O4B C9B 1.425(2) . ?
O4B C10B 1.427(2) . ?
N1B C13B 1.316(2) . ?
N1B C14B 1.398(2) . ?
N2B C2B 1.453(2) . ?
N2B C13B 1.363(2) . ?
N2B C19B 1.396(2) . ?
C1B C2B 1.585(2) . ?
C1B C5B 1.536(2) . ?
C1B C7B 1.569(2) . ?
C2B C3B 1.551(2) . ?
C3B C4B 1.449(2) . ?
C4B H4B 1.00(3) . ?
C4B C5B 1.342(3) . ?
C5B C6B 1.489(2) . ?
C6B H6D 1.02(3) . ?
C6B H6E 0.95(3) . ?
C6B H6F 0.94(4) . ?
C7B C8B 1.547(2) . ?
C7B C11B 1.548(2) . ?
C7B C12B 1.543(2) . ?
C8B H8C 1.00(3) . ?
C8B H8D 0.99(3) . ?
C8B C9B 1.523(2) . ?
C9B H9C 0.98(3) . ?
C9B H9D 1.00(2) . ?
C10B H10C 0.97(2) . ?
C10B H10D 0.99(2) . ?
C10B C11B 1.526(3) . ?
C11B H11C 0.98(3) . ?
C11B H11D 1.02(3) . ?
C12B H12C 0.97(3) . ?
C12B H12D 0.94(3) . ?
C12B C13B 1.487(2) . ?
C14B C15B 1.402(2) . ?
C14B C19B 1.406(2) . ?
C15B H15B 0.95(3) . ?
C15B C16B 1.383(3) . ?
C16B H16B 0.98(3) . ?
C16B C17B 1.403(3) . ?
C17B H17B 0.97(3) . ?
C17B C18B 1.386(3) . ?
C18B H18B 0.98(3) . ?
C18B C19B 1.396(2) . ?

loop_
_geom_hbond_atom_site_label_D
_geom_hbond_atom_site_label_H
_geom_hbond_atom_site_label_A
_geom_hbond_distance_DH
_geom_hbond_distance_HA
_geom_hbond_distance_DA
_geom_hbond_angle_DHA
_geom_hbond_site_symmetry_A
_geom_hbond_publ_flag
O1A H1A O3A 0.84(3) 2.02(3) 2.8592(19) 171(3) 2_646 yes
O2A H2A N1B 0.91(3) 1.87(3) 2.7677(19) 167(3) . yes
O1B H1B O3B 0.85(3) 2.00(3) 2.8507(19) 172(2) 2_645 yes
O2B H2B N1A 0.85(3) 1.95(3) 2.7864(19) 169(3) 1_545 yes

loop_
_geom_torsion_atom_site_label_1
_geom_torsion_atom_site_label_2
_geom_torsion_atom_site_label_3
_geom_torsion_atom_site_label_4
_geom_torsion
_geom_torsion_site_symmetry_1
_geom_torsion_site_symmetry_2
_geom_torsion_site_symmetry_3
_geom_torsion_site_symmetry_4
_geom_torsion_publ_flag
O1A C1A C2A O2A 28.47(18) . . . . ?
O1A C1A C2A N2A -97.25(17) . . . . ?
O1A C1A C2A C3A 140.24(14) . . . . ?
O1A C1A C5A C4A -133.01(16) . . . . ?
O1A C1A C5A C6A 46.3(2) . . . . ?
O1A C1A C7A C8A -165.88(13) . . . . ?
O1A C1A C7A C11A -45.57(17) . . . . ?
O1A C1A C7A C12A 72.62(16) . . . . ?
O2A C2A C3A O3A -84.4(2) . . . . ?
O2A C2A C3A C4A 93.79(15) . . . . ?
O3A C3A C4A C5A -168.19(19) . . . . ?
O4A C10A C11A C7A 56.3(2) . . . . ?
N1A C14A C15A C16A 176.98(19) . . . . ?
N1A C14A C19A N2A 0.71(19) . . . . ?
N1A C14A C19A C18A -176.72(17) . . . . ?
N2A C2A C3A O3A 35.1(2) . . . . ?
N2A C2A C3A C4A -146.70(15) . . . . ?
C1A C2A C3A O3A 159.10(17) . . . . ?
C1A C2A C3A C4A -22.73(18) . . . . ?
C1A C7A C8A C9A 170.93(14) . . . . ?
C1A C7A C11A C10A -171.66(14) . . . . ?
C1A C7A C12A C13A 54.08(19) . . . . ?
C2A N2A C13A N1A 175.97(15) . . . . ?
C2A N2A C13A C12A 1.8(3) . . . . ?
C2A N2A C19A C14A -175.32(16) . . . . ?
C2A N2A C19A C18A 1.7(3) . . . . ?
C2A C1A C5A C4A -16.0(2) . . . . ?
C2A C1A C5A C6A 163.33(16) . . . . ?
C2A C1A C7A C8A 72.33(17) . . . . ?
C2A C1A C7A C11A -167.35(14) . . . . ?
C2A C1A C7A C12A -49.17(18) . . . . ?
C2A C3A C4A C5A 13.8(2) . . . . ?
C3A C4A C5A C1A 1.8(2) . . . . ?
C3A C4A C5A C6A -177.48(17) . . . . ?
C5A C1A C2A O2A -89.41(15) . . . . ?
C5A C1A C2A N2A 144.88(14) . . . . ?
C5A C1A C2A C3A 22.36(17) . . . . ?
C5A C1A C7A C8A -42.80(19) . . . . ?
C5A C1A C7A C11A 77.52(17) . . . . ?
C5A C1A C7A C12A -164.30(14) . . . . ?
C7A C1A C2A O2A 147.94(13) . . . . ?
C7A C1A C2A N2A 22.2(2) . . . . ?
C7A C1A C2A C3A -100.29(15) . . . . ?
C7A C1A C5A C4A 106.88(17) . . . . ?
C7A C1A C5A C6A -73.8(2) . . . . ?
C7A C8A C9A O4A -57.2(2) . . . . ?
C7A C12A C13A N1A 154.45(17) . . . . ?
C7A C12A C13A N2A -32.2(2) . . . . ?
C8A C7A C11A C10A -49.18(19) . . . . ?
C8A C7A C12A C13A -68.34(19) . . . . ?
C9A O4A C10A C11A -61.3(2) . . . . ?
C10A O4A C9A C8A 61.93(19) . . . . ?
C11A C7A C8A C9A 49.35(19) . . . . ?
C11A C7A C12A C13A 173.57(15) . . . . ?
C12A C7A C8A C9A -68.83(18) . . . . ?
C12A C7A C11A C10A 70.26(19) . . . . ?
C13A N1A C14A C15A -177.32(19) . . . . ?
C13A N1A C14A C19A 0.6(2) . . . . ?
C13A N2A C2A O2A -123.24(17) . . . . ?
C13A N2A C2A C1A 3.1(2) . . . . ?
C13A N2A C2A C3A 120.49(17) . . . . ?
C13A N2A C19A C14A -1.73(19) . . . . ?
C13A N2A C19A C18A 175.32(19) . . . . ?
C14A N1A C13A N2A -1.8(2) . . . . ?
C14A N1A C13A C12A 171.92(17) . . . . ?
C14A C15A C16A C17A -0.6(3) . . . . ?
C15A C14A C19A N2A 178.87(16) . . . . ?
C15A C14A C19A C18A 1.4(3) . . . . ?
C15A C16A C17A C18A 1.4(3) . . . . ?
C16A C17A C18A C19A -0.8(3) . . . . ?
C17A C18A C19A N2A -177.23(19) . . . . ?
C17A C18A C19A C14A -0.6(3) . . . . ?
C19A N2A C2A O2A 49.2(2) . . . . ?
C19A N2A C2A C1A 175.51(15) . . . . ?
C19A N2A C2A C3A -67.1(2) . . . . ?
C19A N2A C13A N1A 2.3(2) . . . . ?
C19A N2A C13A C12A -171.90(15) . . . . ?
C19A C14A C15A C16A -0.8(3) . . . . ?
O1B C1B C2B O2B -28.95(18) . . . . ?
O1B C1B C2B N2B 96.57(17) . . . . ?
O1B C1B C2B C3B -141.61(14) . . . . ?
O1B C1B C5B C4B 134.41(16) . . . . ?
O1B C1B C5B C6B -44.2(2) . . . . ?
O1B C1B C7B C8B 167.10(13) . . . . ?
O1B C1B C7B C11B 46.72(17) . . . . ?
O1B C1B C7B C12B -71.28(15) . . . . ?
O2B C2B C3B O3B 86.4(2) . . . . ?
O2B C2B C3B C4B -92.58(15) . . . . ?
O3B C3B C4B C5B 166.73(19) . . . . ?
O4B C10B C11B C7B -56.4(2) . . . . ?
N1B C14B C15B C16B -177.50(19) . . . . ?
N1B C14B C19B N2B -0.3(2) . . . . ?
N1B C14B C19B C18B 177.47(16) . . . . ?
N2B C2B C3B O3B -33.6(2) . . . . ?
N2B C2B C3B C4B 147.38(14) . . . . ?
C1B C2B C3B O3B -157.33(17) . . . . ?
C1B C2B C3B C4B 23.68(17) . . . . ?
C1B C7B C8B C9B -173.26(13) . . . . ?
C1B C7B C11B C10B 172.64(14) . . . . ?
C1B C7B C12B C13B -56.95(19) . . . . ?
C2B N2B C13B N1B -178.07(16) . . . . ?
C2B N2B C13B C12B -3.5(3) . . . . ?
C2B N2B C19B C14B 177.27(16) . . . . ?
C2B N2B C19B C18B -0.1(3) . . . . ?
C2B C1B C5B C4B 16.76(19) . . . . ?
C2B C1B C5B C6B -161.90(16) . . . . ?
C2B C1B C7B C8B -71.03(17) . . . . ?
C2B C1B C7B C11B 168.59(13) . . . . ?
C2B C1B C7B C12B 50.59(18) . . . . ?
C2B C3B C4B C5B -14.3(2) . . . . ?
C3B C4B C5B C1B -2.0(2) . . . . ?
C3B C4B C5B C6B 176.59(17) . . . . ?
C5B C1B C2B O2B 89.34(15) . . . . ?
C5B C1B C2B N2B -145.14(14) . . . . ?
C5B C1B C2B C3B -23.32(16) . . . . ?
C5B C1B C7B C8B 43.78(19) . . . . ?
C5B C1B C7B C11B -76.60(18) . . . . ?
C5B C1B C7B C12B 165.40(14) . . . . ?
C7B C1B C2B O2B -148.16(13) . . . . ?
C7B C1B C2B N2B -22.6(2) . . . . ?
C7B C1B C2B C3B 99.18(15) . . . . ?
C7B C1B C5B C4B -105.33(17) . . . . ?
C7B C1B C5B C6B 76.0(2) . . . . ?
C7B C8B C9B O4B 57.69(19) . . . . ?
C7B C12B C13B N1B -151.23(17) . . . . ?
C7B C12B C13B N2B 35.1(2) . . . . ?
C8B C7B C11B C10B 50.21(19) . . . . ?
C8B C7B C12B C13B 64.92(19) . . . . ?
C9B O4B C10B C11B 60.72(19) . . . . ?
C10B O4B C9B C8B -61.50(19) . . . . ?
C11B C7B C8B C9B -50.73(18) . . . . ?
C11B C7B C12B C13B -177.25(15) . . . . ?
C12B C7B C8B C9B 67.16(18) . . . . ?
C12B C7B C11B C10B -69.63(19) . . . . ?
C13B N1B C14B C15B 177.35(19) . . . . ?
C13B N1B C14B C19B -0.9(2) . . . . ?
C13B N2B C2B O2B 123.30(17) . . . . ?
C13B N2B C2B C1B -2.5(2) . . . . ?
C13B N2B C2B C3B -119.22(17) . . . . ?
C13B N2B C19B C14B 1.37(18) . . . . ?
C13B N2B C19B C18B -176.04(19) . . . . ?
C14B N1B C13B N2B 1.9(2) . . . . ?
C14B N1B C13B C12B -172.13(17) . . . . ?
C14B C15B C16B C17B 0.3(3) . . . . ?
C15B C14B C19B N2B -178.76(16) . . . . ?
C15B C14B C19B C18B -1.0(3) . . . . ?
C15B C16B C17B C18B -0.8(3) . . . . ?
C16B C17B C18B C19B 0.5(3) . . . . ?
C17B C18B C19B N2B 177.47(18) . . . . ?
C17B C18B C19B C14B 0.4(3) . . . . ?
C19B N2B C2B O2B -51.9(2) . . . . ?
C19B N2B C2B C1B -177.71(15) . . . . ?
C19B N2B C2B C3B 65.6(2) . . . . ?
C19B N2B C13B N1B -2.1(2) . . . . ?
C19B N2B C13B C12B 172.41(15) . . . . ?
C19B C14B C15B C16B 0.6(3) . . . . ?
